data_1528696
loop_
_publ_author_name
'Liu, Y.'
'Withers, R.L.'
'Whichello, A.P.'
'Noren, L.'
'Ting, V.'
'Fitz Gerald, J.D.'
'Brink, F.'

_publ_section_title
;
 A combined diffraction and dielectric properties investigation of Ba3 Mn
 Nb2 O9 complex perovskites
;
_journal_name_full 'Journal of Solid State Chemistry'
_journal_page_first 3389
_journal_page_last 3395
_journal_volume 178
_journal_year 2005
_chemical_formula_sum 'Ba3 Mn Nb2 O9'
_space_group_IT_number 164
_symmetry_space_group_name_Hall '-P 3 2"'
_symmetry_space_group_name_H-M 'P -3 m 1'
_cell_angle_alpha 90
_cell_angle_beta 90
_cell_angle_gamma 120
_cell_formula_units_Z 1
_cell_length_a 5.81249
_cell_length_b 5.81249
_cell_length_c 7.14368
_cell_volume 209.015
_citation_journal_id_ASTM JSSCBI
_cod_data_source_file Liu_JSSCBI_2005_740.cif
_cod_data_source_block Ba3Mn1Nb2O9
_cod_original_cell_volume 209.0148
_cod_original_formula_sum 'Ba3 Mn1 Nb2 O9'
_cod_database_code 1528696

loop_
_symmetry_equiv_pos_as_xyz
x,y,z
-y,x-y,z
-x+y,-x,z
y,x,-z
-x,-x+y,-z
x-y,-y,-z
-x,-y,-z
y,-x+y,-z
x-y,x,-z
-y,-x,z
x,x-y,z
-x+y,y,z

loop_
_atom_site_label
_atom_site_type_symbol
_atom_site_fract_x
_atom_site_fract_y
_atom_site_fract_z
_atom_site_occupancy
_atom_site_U_iso_or_equiv
Nb1 Nb+5 0.3333 0.6667 0.174 1 0.0
Mn1 Mn+2 0 0 0.5 1 0.0
Ba2 Ba+2 0 0 0 1 0.0
Ba1 Ba+2 0.3333 0.6667 0.6659 1 0.0
O1 O-2 0.5 0 0 1 0.0
O2 O-2 0.1732 0.3464 0.3216 1 0.0
